data_7714628
loop_
_publ_author_name
'Lamprecht, Anna'
'Arrowsmith, Merle'
'Dietz, Maximilian'
'Fuchs, Sonja'
'Rempel, Anna'
'H&#xe4;rterich, Marcel'
'Braunschweig, Holger'

_publ_section_title
;
 Synthesis, reduction and C-H activation chemistry of azaborinines with
 redox-active organoboryl substituents.
;
_journal_issue 3
_journal_name_full 'Dalton transactions (Cambridge, England : 2003)'
_journal_page_first 1004
_journal_page_last 1013
_journal_paper_doi 10.1039/d3dt03826b
_journal_volume 53
_journal_year 2024
_chemical_formula_moiety 'C46 H32 B2 K N, 4(C6 H6)'
_chemical_formula_sum 'C70 H56 B2 K N'
_chemical_formula_weight 971.87
_space_group_crystal_system monoclinic
_space_group_IT_number 14
_space_group_name_Hall '-P 2ybc'
_space_group_name_H-M_alt 'P 1 21/c 1'
_atom_sites_solution_hydrogens geom
_atom_sites_solution_primary dual
_atom_sites_solution_secondary difmap
_audit_creation_date 2023-05-19
_audit_creation_method 'CIF-fill 1.4e (K.Radacki, 2005-23)'
_audit_update_record
;
2023-10-13 deposited with the CCDC.	2023-12-06 downloaded from the CCDC.
;
_cell_angle_alpha 90
_cell_angle_beta 105.8370(10)
_cell_angle_gamma 90
_cell_formula_units_Z 4
_cell_length_a 18.8567(2)
_cell_length_b 18.5384(2)
_cell_length_c 16.4824(2)
_cell_measurement_reflns_used 21733
_cell_measurement_temperature 100(2)
_cell_measurement_theta_max 74.0510
_cell_measurement_theta_min 3.4030
_cell_volume 5543.10(11)
_computing_cell_refinement 'CrysAlisPro 1.171.43.63a (Rigaku OD, 2023)'
_computing_data_collection
;
 CrysAlisPro system (CCD 42.72a 64-bit (release 07-10-2022))
;
_computing_data_reduction 'CrysAlisPro 1.171.43.63a (Rigaku OD, 2023)'
_computing_molecular_graphics 'ShelXLe (Huebschle et all, 2011)'
_computing_publication_material 'SHELXL-2019/2 (Sheldrick, 2019)'
_computing_structure_refinement 'SHELXL-2019/2 (Sheldrick, 2019)'
_computing_structure_solution 'SHELXT 2018/2 (Sheldrick, 2018)''
_diffrn_ambient_environment N~2~
_diffrn_ambient_temperature 100(2)
_diffrn_detector HPA
_diffrn_detector_area_resol_mean 10.0
_diffrn_detector_type 'HyPix Arc150'
_diffrn_measured_fraction_theta_full 0.999
_diffrn_measured_fraction_theta_max 0.969
_diffrn_measurement_details
;
 List of Runs (angles in degrees, time in seconds):
 --------------------------------------------------------------------------
  1  \w     15.00  69.00   0.60    2.00    --   58.47-100.00 121.00   90
  2  \w    -71.00 -17.00   0.60    2.00    --  -60.07 100.00-133.00   90
  3  \w    -80.00 -26.00   0.60    2.00    --  -69.74 100.00-133.00   90
  4  \w     27.00  81.00   0.60    2.00    --   71.35-100.00 121.00   90
  5  \w    -87.00 -33.00   0.60    2.00    --  -76.33 100.00-133.00   90
  6  \w     38.00  89.00   0.60    2.00    --   82.23-100.00 121.00   85
  7  \w     -5.00  20.20   0.60    2.00    --  -10.00  77.00 -63.52   42
  8  \w    -86.00 -59.60   0.60    2.00    --  -42.00 -47.00 -14.44   44
  9  \w   -102.00 -68.40   0.60    2.00    --  -54.00 -52.00 -99.54   56
 10  \w   -102.00 -69.60   0.60    2.00    --  -54.00 -50.00-164.72   54
 11  \w     41.00  77.00   0.60    2.00    --   71.35 -95.00-180.00   60
 12  \w   -119.00 -89.60   0.60    2.00    --  -74.00 -56.00 126.08   49
 13  \w    -92.00 -45.80   0.60    2.00    --  -76.33 112.00   0.00   77
 14  \w   -121.00 -94.60   0.60    2.00    --  -79.50 -63.00  20.37   44
 15  \w   -128.00 -94.40   0.60    2.00    --  -79.50 -48.00 -64.65   56
 16  \w   -124.00 -92.80   0.60    2.00    --  -79.50 -63.00-134.60   52
 17  \w   -128.00-102.80   0.60    2.00    --  -79.50 -52.00-149.88   42
 18  \w   -130.00 -98.80   0.60    2.00    --  -79.50 -42.00 137.12   52
 19  \w   -126.00 -96.60   0.60    2.00    --  -79.50 -49.00  99.90   49
 20  \w   -128.00-102.80   0.60    2.00    --  -79.50 -50.00 -83.18   42
 21  \w   -126.00 -96.00   0.60    2.00    --  -79.50 -55.00-164.84   50
 22  \w   -119.00 -92.60   0.60    2.00    --  -79.50-123.00 110.34   44
 23  \w   -121.00 -94.60   0.60    2.00    --  -79.50 -64.00 -66.20   44
 24  \w   -122.00 -95.00   0.60    2.00    --  -79.50 -62.00 -30.26   45
 25  \w   -126.00-100.80   0.60    2.00    --  -79.50 -57.00   7.51   42
 26  \w   -122.00 -96.80   0.60    2.00    --  -79.50 -61.00 -84.11   42
 27  \w     46.00  81.40   0.60    2.00    --   82.23-112.00 150.00   59
 28  \w     46.00  87.40   0.60    2.00    --   82.23 -95.00-180.00   69
 29  \w     44.80  96.40   0.60    2.00    --   85.25-114.00 178.87   86
 30  \w     46.00  71.20   0.60    2.00    --   85.25 -97.00-135.37   42
 31  \w     99.60 135.00   0.60    2.00    --   85.25  47.00 112.08   59
 32  \w     48.00  92.40   0.60    2.00    --   85.25-101.00-149.42   74
 33  \w    101.00 130.40   0.60    2.00    --   85.25 118.00 -62.92   49
 34  \w    101.00 127.40   0.60    2.00    --   85.25 117.00 -39.95   44
 35  \w     44.00  75.20   0.60    2.00    --   85.25 -92.00-112.83   52
 36  \w     98.00 123.20   0.60    2.00    --   85.25  43.00 -92.10   42
 37  \w    102.00 127.20   0.60    2.00    --   85.25 115.00  85.54   42
 38  \w    104.60 131.00   0.60    2.00    --   85.25 112.00-139.36   44
 39  \w     98.00 123.20   0.60    2.00    --   85.25  42.00-166.11   42
;
_diffrn_measurement_device 'four-circle diffractometer'
_diffrn_measurement_device_type 'Rigaku XtaLAB Synergy-R'
_diffrn_measurement_method '\w scans'
_diffrn_orient_matrix_type
;
 CrysAlisPro convention (1999,Acta A55,543-557)
;
_diffrn_orient_matrix_UB_11 0.0277694000
_diffrn_orient_matrix_UB_12 0.0784058000
_diffrn_orient_matrix_UB_13 0.0033683000
_diffrn_orient_matrix_UB_21 0.0091154000
_diffrn_orient_matrix_UB_22 -0.0080538000
_diffrn_orient_matrix_UB_23 -0.0896305000
_diffrn_orient_matrix_UB_31 -0.0797227000
_diffrn_orient_matrix_UB_32 0.0263367000
_diffrn_orient_matrix_UB_33 -0.0374624000
_diffrn_radiation_monochromator 'multi-layer mirror'
_diffrn_radiation_probe x-ray
_diffrn_radiation_type CuK\a
_diffrn_radiation_wavelength 1.54184
_diffrn_radiation_xray_symbol K-L~2,3~
_diffrn_reflns_av_R_equivalents 0.0403
_diffrn_reflns_av_unetI/netI 0.0337
_diffrn_reflns_Laue_measured_fraction_full 0.999
_diffrn_reflns_Laue_measured_fraction_max 0.969
_diffrn_reflns_limit_h_max 21
_diffrn_reflns_limit_h_min -23
_diffrn_reflns_limit_k_max 20
_diffrn_reflns_limit_k_min -23
_diffrn_reflns_limit_l_max 20
_diffrn_reflns_limit_l_min -20
_diffrn_reflns_number 57186
_diffrn_reflns_point_group_measured_fraction_full 0.999
_diffrn_reflns_point_group_measured_fraction_max 0.969
_diffrn_reflns_theta_full 67.684
_diffrn_reflns_theta_max 75.418
_diffrn_reflns_theta_min 3.409
_diffrn_source 'rotating-anode X-ray tube'
_diffrn_source_type 'PhotonJet-R X-ray Source'
_exptl_absorpt_coefficient_mu 1.154
_exptl_absorpt_correction_T_max 1.000
_exptl_absorpt_correction_T_min 0.821
_exptl_absorpt_correction_type gaussian
_exptl_absorpt_process_details
;
 CrysAlisPro 1.171.43.63a (Rigaku Oxford Diffraction, 2023) Numerical 
 absorption correction based on gaussian integration over a multifaceted 
 crystal model Empirical absorption correction using spherical harmonics, 
 implemented in SCALE3 ABSPACK scaling algorithm.
;
_exptl_crystal_colour 'light purple'
_exptl_crystal_density_diffrn 1.165
_exptl_crystal_description block
_exptl_crystal_F_000 2048
_exptl_crystal_preparation
;
 For data collection the crystal was immersed in a film of perfluoropolyether 
 oil, mounted on a polyimide loop and transferred to stream of cold nitrogen 
 (Oxford Cryostream 800).
;
_exptl_crystal_size_max 0.200
_exptl_crystal_size_mid 0.080
_exptl_crystal_size_min 0.050
_refine_diff_density_max 0.439
_refine_diff_density_min -0.411
_refine_diff_density_rms 0.049
_refine_ls_extinction_method none
_refine_ls_goodness_of_fit_ref 1.084
_refine_ls_hydrogen_treatment constr
_refine_ls_matrix_type full
_refine_ls_number_parameters 729
_refine_ls_number_reflns 11140
_refine_ls_number_restraints 504
_refine_ls_restrained_S_all 1.075
_refine_ls_R_factor_all 0.0677
_refine_ls_R_factor_gt 0.0534
_refine_ls_shift/su_max 0.002
_refine_ls_shift/su_mean 0.000
_refine_ls_structure_factor_coef Fsqd
_refine_ls_weighting_details
;
 w=1/[\s^2^(Fo^2^)+(0.0958P)^2^+0.7053P] where P=(Fo^2^+2Fc^2^)/3
;
_refine_ls_weighting_scheme calc
_refine_ls_wR_factor_gt 0.1502
_refine_ls_wR_factor_ref 0.1595
_reflns_Friedel_coverage 0.000
_reflns_number_gt 8635
_reflns_number_total 11140
_reflns_threshold_expression 'I > 2\s(I)'
_cod_data_source_file d3dt03826b2.cif
_cod_data_source_block MaDi309_AnLa_a
_cod_depositor_comments 'Adding full bibliography for 7714624--7714631.cif.'
_cod_original_cell_volume 5543.09(11)
_cod_original_sg_symbol_H-M 'P 21/c'
_cod_database_code 7714628
_shelx_shelxl_version_number 2019/2
_shelx_space_group_comment
;
 The symmetry employed for this shelxl refinement is uniquely defined by the 
 following loop, which should always be used as a source of symmetry 
 information in preference to the above space-group names. They are only 
 intended as comments.
;
_shelx_estimated_absorpt_t_min 0.802
_shelx_estimated_absorpt_t_max 0.945

loop_
_space_group_symop_operation_xyz
'x, y, z'
'-x, y+1/2, -z+1/2'
'-x, -y, -z'
'x, -y-1/2, z-1/2'

loop_
_atom_site_label
_atom_site_type_symbol
_atom_site_fract_x
_atom_site_fract_y
_atom_site_fract_z
_atom_site_U_iso_or_equiv
_atom_site_adp_type
_atom_site_occupancy
_atom_site_site_symmetry_order
_atom_site_calc_flag
_atom_site_refinement_flags_posn
_atom_site_refinement_flags_adp
_atom_site_refinement_flags_occupancy
_atom_site_disorder_assembly
_atom_site_disorder_group
B1_1 B 0.88490(11) 0.26642(11) 0.66745(12) 0.0319(4) Uani 1 1 d . . . . .
N2_1 N 0.88699(7) 0.19598(8) 0.63365(9) 0.0311(3) Uani 1 1 d . . . . .
B3_1 B 0.95784(11) 0.14999(11) 0.63863(13) 0.0330(4) Uani 1 1 d . . . . .
C4_1 C 0.91903(9) 0.07819(9) 0.59204(11) 0.0319(4) Uani 1 1 d . . . . .
C5_1 C 0.94859(10) 0.01477(9) 0.56975(11) 0.0341(4) Uani 1 1 d . . . . .
H5_1 H 1.000393 0.010532 0.578908 0.041 Uiso 1 1 calc R U . . .
C6_1 C 0.90275(10) -0.04260(10) 0.53408(11) 0.0365(4) Uani 1 1 d . . . . .
H6_1 H 0.923117 -0.085105 0.517327 0.044 Uiso 1 1 calc R U . . .
C7_1 C 0.82778(11) -0.03742(10) 0.52323(11) 0.0367(4) Uani 1 1 d . . . . .
H7_1 H 0.797127 -0.077645 0.501969 0.044 Uiso 1 1 calc R U . . .
C8_1 C 0.79632(10) 0.02580(9) 0.54293(11) 0.0342(4) Uani 1 1 d . . . . .
H8_1 H 0.744579 0.028966 0.534924 0.041 Uiso 1 1 calc R U . . .
C9_1 C 0.84202(9) 0.08476(9) 0.57475(10) 0.0306(4) Uani 1 1 d . . . . .
C10_1 C 0.82306(9) 0.15865(9) 0.59692(10) 0.0313(4) Uani 1 1 d . . . . .
C11_1 C 0.75448(9) 0.19022(9) 0.58454(11) 0.0317(4) Uani 1 1 d . . . . .
C12_1 C 0.74740(9) 0.25885(10) 0.62102(11) 0.0327(4) Uani 1 1 d . . . . .
C13_1 C 0.80981(9) 0.29608(9) 0.66647(11) 0.0322(4) Uani 1 1 d . . . . .
C1_2 C 0.95910(9) 0.31160(9) 0.69483(11) 0.0332(4) Uani 1 1 d . . . . .
C2_2 C 0.97936(10) 0.35483(10) 0.63493(12) 0.0374(4) Uani 1 1 d . . . . .
H2_2 H 0.947793 0.356820 0.579140 0.045 Uiso 1 1 calc R U . . .
C3_2 C 1.04408(10) 0.39480(11) 0.65463(13) 0.0415(4) Uani 1 1 d . . . . .
H3_2 H 1.056081 0.423822 0.612746 0.050 Uiso 1 1 calc R U . . .
C4_2 C 1.09128(10) 0.39229(11) 0.73573(13) 0.0429(4) Uani 1 1 d . . . . .
H4_2 H 1.135456 0.419809 0.749731 0.051 Uiso 1 1 calc R U . . .
C5_2 C 1.07339(10) 0.34942(10) 0.79574(12) 0.0388(4) Uani 1 1 d . . . . .
H5_2 H 1.105782 0.346868 0.851050 0.047 Uiso 1 1 calc R U . . .
C6_2 C 1.00829(9) 0.31001(10) 0.77570(12) 0.0355(4) Uani 1 1 d . . . . .
H6_2 H 0.996776 0.281151 0.818019 0.043 Uiso 1 1 calc R U . . .
C1_3 C 0.80386(9) 0.36342(10) 0.71358(11) 0.0320(4) Uani 1 1 d . . . . .
C2_3 C 0.76934(9) 0.42637(10) 0.67530(12) 0.0352(4) Uani 1 1 d . . . . .
H2_3 H 0.747072 0.426914 0.616184 0.042 Uiso 1 1 calc R U . . .
C3_3 C 0.76714(10) 0.48818(10) 0.72249(12) 0.0379(4) Uani 1 1 d . . . . .
H3_3 H 0.743902 0.530533 0.695272 0.045 Uiso 1 1 calc R U . . .
C4_3 C 0.79868(10) 0.48833(10) 0.80914(12) 0.0388(4) Uani 1 1 d . . . . .
H4_3 H 0.796835 0.530517 0.841220 0.047 Uiso 1 1 calc R U . . .
C5_3 C 0.83298(10) 0.42633(10) 0.84856(12) 0.0371(4) Uani 1 1 d . . . . .
H5_3 H 0.854593 0.425917 0.907809 0.044 Uiso 1 1 calc R U . . .
C6_3 C 0.83555(9) 0.36500(10) 0.80107(11) 0.0338(4) Uani 1 1 d . . . . .
H6_3 H 0.859412 0.323008 0.828569 0.041 Uiso 1 1 calc R U . . .
C1_4 C 0.67186(9) 0.28911(10) 0.61004(12) 0.0357(4) Uani 1 1 d . . . . .
C2_4 C 0.62922(10) 0.31020(11) 0.53079(13) 0.0429(4) Uani 1 1 d . . . . .
H2_4 H 0.647845 0.304115 0.483173 0.051 Uiso 1 1 calc R U . . .
C3_4 C 0.55957(11) 0.34012(12) 0.52028(15) 0.0516(5) Uani 1 1 d . . . . .
H3_4 H 0.531146 0.354698 0.465858 0.062 Uiso 1 1 calc R U . . .
C4_4 C 0.53198(11) 0.34855(13) 0.58881(16) 0.0546(6) Uani 1 1 d . . . . .
H4_4 H 0.484578 0.369206 0.581786 0.066 Uiso 1 1 calc R U . . .
C5_4 C 0.57325(11) 0.32695(13) 0.66797(15) 0.0506(5) Uani 1 1 d . . . . .
H5_4 H 0.553683 0.331885 0.715035 0.061 Uiso 1 1 calc R U . . .
C6_4 C 0.64328(10) 0.29802(11) 0.67887(13) 0.0420(4) Uani 1 1 d . . . . .
H6_4 H 0.671777 0.284263 0.733583 0.050 Uiso 1 1 calc R U . . .
C1_5 C 0.68813(9) 0.15009(10) 0.53384(11) 0.0341(4) Uani 1 1 d . . . . .
C2_5 C 0.67731(10) 0.14228(10) 0.44716(12) 0.0400(4) Uani 1 1 d . . . . .
H2_5 H 0.708755 0.167020 0.420247 0.048 Uiso 1 1 calc R U . . .
C3_5 C 0.62128(11) 0.09891(12) 0.39968(13) 0.0485(5) Uani 1 1 d . . . . .
H3_5 H 0.614751 0.093935 0.340730 0.058 Uiso 1 1 calc R U . . .
C4_5 C 0.57490(12) 0.06289(13) 0.43809(15) 0.0530(5) Uani 1 1 d . . . . .
H4_5 H 0.537307 0.032197 0.405908 0.064 Uiso 1 1 calc R U . . .
C5_5 C 0.58353(11) 0.07177(13) 0.52368(15) 0.0522(5) Uani 1 1 d . . . . .
H5_5 H 0.551004 0.048126 0.550045 0.063 Uiso 1 1 calc R U . . .
C6_5 C 0.64007(11) 0.11552(11) 0.57127(13) 0.0426(4) Uani 1 1 d . . . . .
H6_5 H 0.645591 0.121615 0.629897 0.051 Uiso 1 1 calc R U . . .
C1_6 C 1.00743(9) 0.13388(9) 0.73434(11) 0.0333(4) Uani 1 1 d . . . . .
C2_6 C 0.98939(11) 0.10911(10) 0.80608(12) 0.0406(4) Uani 1 1 d . . . . .
H2_6 H 0.939275 0.100406 0.803982 0.049 Uiso 1 1 calc R U . . .
C3_6 C 1.04415(13) 0.09702(11) 0.88074(13) 0.0484(5) Uani 1 1 d . . . . .
H3_6 H 1.031176 0.079825 0.929075 0.058 Uiso 1 1 calc R U . . .
C4_6 C 1.11753(13) 0.10990(12) 0.88503(14) 0.0523(6) Uani 1 1 d . . . . .
H4_6 H 1.154583 0.100860 0.936040 0.063 Uiso 1 1 calc R U . . .
C5_6 C 1.13711(11) 0.13590(11) 0.81530(13) 0.0456(5) Uani 1 1 d . . . . .
H5_6 H 1.187253 0.145733 0.818554 0.055 Uiso 1 1 calc R U . . .
C6_6 C 1.08236(10) 0.14744(10) 0.74040(12) 0.0386(4) Uani 1 1 d . . . . .
C7_6 C 1.09044(10) 0.17680(10) 0.65970(13) 0.0378(4) Uani 1 1 d . . . . .
C8_6 C 1.15492(11) 0.19715(11) 0.64029(15) 0.0479(5) Uani 1 1 d . . . . .
H8_6 H 1.201448 0.190215 0.680091 0.058 Uiso 1 1 calc R U . . .
C9_6 C 1.15063(12) 0.22760(12) 0.56239(16) 0.0530(5) Uani 1 1 d . . . . .
H9_6 H 1.194333 0.242290 0.548924 0.064 Uiso 1 1 calc R U . . .
C10_6 C 1.08264(12) 0.23671(11) 0.50391(15) 0.0488(5) Uani 1 1 d . . . . .
H10_6 H 1.079927 0.258406 0.450936 0.059 Uiso 1 1 calc R U . . .
C11_6 C 1.01857(11) 0.21429(10) 0.52247(12) 0.0396(4) Uani 1 1 d . . . . .
H11_6 H 0.972479 0.219713 0.481413 0.048 Uiso 1 1 calc R U . . .
C12_6 C 1.02098(10) 0.18398(9) 0.60040(12) 0.0347(4) Uani 1 1 d . . . . .
K1_7 K 1.05563(2) -0.02519(2) 0.75003(2) 0.03678(12) Uani 1 1 d . . . . .
C1_8 C 0.62687(14) 0.54287(15) 0.53760(18) 0.0688(7) Uani 1 1 d . . . . .
H1_8 H 0.610192 0.507429 0.569756 0.083 Uiso 1 1 calc R U . . .
C2_8 C 0.64201(13) 0.61253(15) 0.56880(17) 0.0637(7) Uani 1 1 d . . . . .
H2_8 H 0.635439 0.624975 0.622194 0.076 Uiso 1 1 calc R U . . .
C3_8 C 0.66663(13) 0.66349(16) 0.52183(18) 0.0664(7) Uani 1 1 d . . . . .
H3_8 H 0.678287 0.710788 0.543546 0.080 Uiso 1 1 calc R U . . .
C4_8 C 0.67431(14) 0.6459(2) 0.4436(2) 0.0792(9) Uani 1 1 d . . . . .
H4_8 H 0.690414 0.681361 0.410971 0.095 Uiso 1 1 calc R U . . .
C5_8 C 0.65869(15) 0.5768(2) 0.4122(2) 0.0830(9) Uani 1 1 d . . . . .
H5_8 H 0.663486 0.564766 0.357921 0.100 Uiso 1 1 calc R U . . .
C6_8 C 0.63607(16) 0.52557(17) 0.4605(2) 0.0755(8) Uani 1 1 d . . . . .
H6_8 H 0.626765 0.477658 0.439914 0.091 Uiso 1 1 calc R U . . .
C1_9 C 0.8028(3) 0.3802(4) 0.4563(2) 0.0468(12) Uani 0.513(14) 1 d G U P A 1
H1_9 H 0.807528 0.364681 0.512461 0.056 Uiso 0.513(14) 1 calc R U P A 1
C2_9 C 0.8019(4) 0.4534(3) 0.4379(4) 0.0492(12) Uani 0.513(14) 1 d G U P A 1
H2_9 H 0.806095 0.487957 0.481550 0.059 Uiso 0.513(14) 1 calc R U P A 1
C3_9 C 0.7949(4) 0.4761(2) 0.3557(5) 0.0492(12) Uani 0.513(14) 1 d G U P A 1
H3_9 H 0.794333 0.526136 0.343179 0.059 Uiso 0.513(14) 1 calc R U P A 1
C4_9 C 0.7888(4) 0.4255(4) 0.2919(3) 0.0504(12) Uani 0.513(14) 1 d G U P A 1
H4_9 H 0.784004 0.441038 0.235718 0.060 Uiso 0.513(14) 1 calc R U P A 1
C5_9 C 0.7896(4) 0.3523(3) 0.3103(4) 0.0542(13) Uani 0.513(14) 1 d G U P A 1
H5_9 H 0.785438 0.317762 0.266627 0.065 Uiso 0.513(14) 1 calc R U P A 1
C6_9 C 0.7966(4) 0.3296(2) 0.3924(5) 0.0499(12) Uani 0.513(14) 1 d G U P A 1
H6_9 H 0.797200 0.279582 0.404998 0.060 Uiso 0.513(14) 1 calc R U P A 1
C1_91 C 0.8041(4) 0.3602(4) 0.4484(3) 0.0508(14) Uani 0.487(14) 1 d G U P A 2
H1_91 H 0.810556 0.331767 0.497912 0.061 Uiso 0.487(14) 1 calc R U P A 2
C2_91 C 0.8154(4) 0.4343(4) 0.4550(3) 0.0499(13) Uani 0.487(14) 1 d G U P A 2
H2_91 H 0.829665 0.456518 0.508933 0.060 Uiso 0.487(14) 1 calc R U P A 2
C3_91 C 0.8059(4) 0.4758(2) 0.3826(5) 0.0478(12) Uani 0.487(14) 1 d G U P A 2
H3_91 H 0.813652 0.526467 0.387079 0.057 Uiso 0.487(14) 1 calc R U P A 2
C4_91 C 0.7850(4) 0.4433(4) 0.3037(4) 0.0483(13) Uani 0.487(14) 1 d G U P A 2
H4_91 H 0.778530 0.471666 0.254204 0.058 Uiso 0.487(14) 1 calc R U P A 2
C5_91 C 0.7737(4) 0.3692(4) 0.2971(3) 0.0512(13) Uani 0.487(14) 1 d G U P A 2
H5_91 H 0.759420 0.346916 0.243182 0.061 Uiso 0.487(14) 1 calc R U P A 2
C6_91 C 0.7832(4) 0.3276(2) 0.3695(5) 0.0507(13) Uani 0.487(14) 1 d G U P A 2
H6_91 H 0.775432 0.276965 0.365035 0.061 Uiso 0.487(14) 1 calc R U P A 2
C1_10 C 0.42578(18) 0.18056(19) 0.4015(2) 0.0942(11) Uani 1 1 d . . . . .
H1_10 H 0.473248 0.181780 0.440661 0.113 Uiso 1 1 calc R U . . .
C2_10 C 0.40923(16) 0.22571(18) 0.3328(2) 0.0793(8) Uani 1 1 d . . . . .
H2_10 H 0.445657 0.257567 0.323473 0.095 Uiso 1 1 calc R U . . .
C3_10 C 0.34032(15) 0.22468(16) 0.27806(18) 0.0706(7) Uani 1 1 d . . . . .
H3_10 H 0.329021 0.256112 0.230735 0.085 Uiso 1 1 calc R U . . .
C4_10 C 0.28718(15) 0.17876(16) 0.29057(18) 0.0705(7) Uani 1 1 d . . . . .
H4_10 H 0.239240 0.179443 0.252419 0.085 Uiso 1 1 calc R U . . .
C5_10 C 0.30228(18) 0.13242(17) 0.3567(2) 0.0787(8) Uani 1 1 d . . . . .
H5_10 H 0.265635 0.100012 0.364440 0.094 Uiso 1 1 calc R U . . .
C6_10 C 0.3723(2) 0.13304(18) 0.4133(2) 0.0954(11) Uani 1 1 d . . . . .
H6_10 H 0.383620 0.100928 0.459964 0.114 Uiso 1 1 calc R U . . .
C1_11 C 0.5323(8) -0.1632(6) 0.3412(8) 0.080(2) Uani 0.221(5) 1 d G U P B 1
H1_11 H 0.522171 -0.202255 0.373691 0.096 Uiso 0.221(5) 1 calc R U P B 1
C2_11 C 0.6032(6) -0.1350(6) 0.3587(7) 0.076(2) Uani 0.221(5) 1 d G U P B 1
H2_11 H 0.641445 -0.154694 0.403172 0.092 Uiso 0.221(5) 1 calc R U P B 1
C3_11 C 0.6180(5) -0.0779(7) 0.3112(10) 0.077(2) Uani 0.221(5) 1 d G U P B 1
H3_11 H 0.666444 -0.058548 0.323204 0.093 Uiso 0.221(5) 1 calc R U P B 1
C4_11 C 0.5620(9) -0.0490(6) 0.2462(8) 0.0773(19) Uani 0.221(5) 1 d G U P B 1
H4_11 H 0.572168 -0.009961 0.213756 0.093 Uiso 0.221(5) 1 calc R U P B 1
C5_11 C 0.4912(7) -0.0772(8) 0.2287(7) 0.081(2) Uani 0.221(5) 1 d G U P B 1
H5_11 H 0.452893 -0.057520 0.184274 0.097 Uiso 0.221(5) 1 calc R U P B 1
C6_11 C 0.4763(4) -0.1344(9) 0.2762(9) 0.082(2) Uani 0.221(5) 1 d G U P B 1
H6_11 H 0.427893 -0.153667 0.264241 0.099 Uiso 0.221(5) 1 calc R U P B 1
C1_111 C 0.5678(2) -0.14951(17) 0.34580(19) 0.0865(12) Uani 0.779(5) 1 d G U P B 2
H1_111 H 0.585088 -0.185026 0.388126 0.104 Uiso 0.779(5) 1 calc R U P B 2
C2_111 C 0.61720(11) -0.1024(2) 0.3246(2) 0.0838(12) Uani 0.779(5) 1 d G U P B 2
H2_111 H 0.668330 -0.105696 0.352469 0.101 Uiso 0.779(5) 1 calc R U P B 2
C3_111 C 0.59183(15) -0.05043(16) 0.2627(2) 0.0682(10) Uani 0.779(5) 1 d G U P B 2
H3_111 H 0.625629 -0.018221 0.248217 0.082 Uiso 0.779(5) 1 calc R U P B 2
C4_111 C 0.51702(18) -0.04559(14) 0.22195(16) 0.0699(10) Uani 0.779(5) 1 d G U P B 2
H4_111 H 0.499686 -0.010075 0.179622 0.084 Uiso 0.779(5) 1 calc R U P B 2
C5_111 C 0.46757(9) -0.09271(19) 0.2431(2) 0.0784(11) Uani 0.779(5) 1 d G U P B 2
H5_111 H 0.416444 -0.089404 0.215277 0.094 Uiso 0.779(5) 1 calc R U P B 2
C6_111 C 0.4929(2) -0.14467(15) 0.3051(3) 0.0817(11) Uani 0.779(5) 1 d G U P B 2
H6_111 H 0.459143 -0.176880 0.319529 0.098 Uiso 0.779(5) 1 calc R U P B 2

loop_
_atom_site_aniso_label
_atom_site_aniso_U_11
_atom_site_aniso_U_22
_atom_site_aniso_U_33
_atom_site_aniso_U_23
_atom_site_aniso_U_13
_atom_site_aniso_U_12
B1_1 0.0389(10) 0.0235(9) 0.0306(9) 0.0004(8) 0.0048(8) 0.0004(8)
N2_1 0.0330(7) 0.0253(7) 0.0327(7) 0.0004(6) 0.0051(5) 0.0000(6)
B3_1 0.0388(10) 0.0234(9) 0.0351(10) -0.0013(8) 0.0070(8) 0.0030(8)
C4_1 0.0397(9) 0.0249(8) 0.0303(8) 0.0014(7) 0.0082(7) 0.0003(7)
C5_1 0.0413(9) 0.0251(8) 0.0355(9) 0.0021(7) 0.0098(7) 0.0041(7)
C6_1 0.0512(10) 0.0223(8) 0.0374(9) -0.0006(7) 0.0142(8) 0.0023(8)
C7_1 0.0493(10) 0.0225(8) 0.0372(9) -0.0020(7) 0.0101(8) -0.0045(7)
C8_1 0.0410(9) 0.0259(9) 0.0355(9) 0.0000(7) 0.0100(7) -0.0016(7)
C9_1 0.0383(8) 0.0222(8) 0.0308(8) -0.0001(7) 0.0085(7) 0.0001(7)
C10_1 0.0359(8) 0.0257(9) 0.0309(8) 0.0004(7) 0.0069(7) 0.0000(7)
C11_1 0.0345(8) 0.0259(9) 0.0337(8) -0.0007(7) 0.0073(7) -0.0018(7)
C12_1 0.0353(8) 0.0271(9) 0.0341(8) 0.0008(7) 0.0069(7) -0.0003(7)
C13_1 0.0380(9) 0.0219(8) 0.0350(8) 0.0012(7) 0.0069(7) 0.0016(7)
C1_2 0.0357(8) 0.0246(9) 0.0377(9) -0.0041(7) 0.0074(7) 0.0030(7)
C2_2 0.0421(9) 0.0290(9) 0.0391(9) -0.0037(8) 0.0077(7) 0.0003(8)
C3_2 0.0455(10) 0.0325(10) 0.0489(11) 0.0001(8) 0.0171(8) -0.0023(8)
C4_2 0.0371(9) 0.0340(10) 0.0562(12) -0.0074(9) 0.0105(8) -0.0045(8)
C5_2 0.0370(9) 0.0310(9) 0.0437(10) -0.0062(8) 0.0032(7) 0.0019(7)
C6_2 0.0366(9) 0.0284(9) 0.0394(9) -0.0034(7) 0.0069(7) 0.0000(7)
C1_3 0.0312(8) 0.0256(8) 0.0381(9) -0.0009(7) 0.0078(7) -0.0009(7)
C2_3 0.0375(9) 0.0278(9) 0.0376(9) -0.0009(7) 0.0057(7) 0.0003(7)
C3_3 0.0385(9) 0.0272(9) 0.0462(10) 0.0004(8) 0.0084(8) 0.0036(7)
C4_3 0.0437(9) 0.0288(9) 0.0444(10) -0.0072(8) 0.0130(8) 0.0007(8)
C5_3 0.0426(9) 0.0324(10) 0.0358(9) -0.0033(8) 0.0101(7) -0.0023(8)
C6_3 0.0369(8) 0.0265(9) 0.0370(9) 0.0018(7) 0.0082(7) -0.0008(7)
C1_4 0.0354(8) 0.0251(9) 0.0442(10) -0.0060(7) 0.0066(7) -0.0019(7)
C2_4 0.0390(9) 0.0379(11) 0.0475(11) -0.0018(9) 0.0046(8) 0.0035(8)
C3_4 0.0405(10) 0.0467(13) 0.0589(13) -0.0009(10) -0.0010(9) 0.0070(9)
C4_4 0.0360(10) 0.0483(13) 0.0733(15) -0.0100(11) 0.0041(10) 0.0062(9)
C5_4 0.0407(10) 0.0507(13) 0.0622(13) -0.0142(11) 0.0170(9) -0.0001(9)
C6_4 0.0382(9) 0.0389(11) 0.0466(11) -0.0074(9) 0.0076(8) -0.0025(8)
C1_5 0.0337(8) 0.0252(8) 0.0411(9) -0.0030(7) 0.0063(7) -0.0007(7)
C2_5 0.0436(10) 0.0306(10) 0.0416(10) -0.0004(8) 0.0047(8) -0.0039(8)
C3_5 0.0517(11) 0.0413(12) 0.0448(11) -0.0040(9) 0.0001(9) -0.0065(9)
C4_5 0.0471(11) 0.0456(12) 0.0602(13) -0.0113(10) 0.0041(9) -0.0131(10)
C5_5 0.0445(11) 0.0460(12) 0.0673(14) -0.0062(11) 0.0175(10) -0.0129(10)
C6_5 0.0443(10) 0.0363(10) 0.0478(11) -0.0060(9) 0.0135(8) -0.0054(8)
C1_6 0.0391(9) 0.0203(8) 0.0375(9) -0.0030(7) 0.0054(7) 0.0031(7)
C2_6 0.0522(11) 0.0270(9) 0.0404(10) -0.0027(8) 0.0089(8) 0.0052(8)
C3_6 0.0710(14) 0.0318(10) 0.0379(10) -0.0018(8) 0.0072(9) 0.0076(10)
C4_6 0.0621(13) 0.0352(11) 0.0452(11) -0.0040(9) -0.0096(9) 0.0117(10)
C5_6 0.0440(10) 0.0288(10) 0.0542(12) -0.0075(9) -0.0032(9) 0.0056(8)
C6_6 0.0416(9) 0.0226(9) 0.0471(10) -0.0057(8) 0.0042(8) 0.0037(7)
C7_6 0.0379(9) 0.0222(8) 0.0524(11) -0.0058(8) 0.0108(8) -0.0007(7)
C8_6 0.0393(10) 0.0359(11) 0.0679(14) -0.0117(10) 0.0133(9) -0.0068(8)
C9_6 0.0571(12) 0.0348(11) 0.0759(15) -0.0131(10) 0.0330(11) -0.0161(9)
C10_6 0.0668(13) 0.0273(10) 0.0587(12) -0.0070(9) 0.0279(10) -0.0092(9)
C11_6 0.0519(10) 0.0233(9) 0.0451(10) -0.0049(8) 0.0159(8) -0.0011(8)
C12_6 0.0414(9) 0.0191(8) 0.0427(10) -0.0062(7) 0.0102(7) 0.0009(7)
K1_7 0.0400(2) 0.0239(2) 0.0448(2) 0.00148(15) 0.00874(16) 0.00129(15)
C1_8 0.0638(15) 0.0528(15) 0.0740(17) 0.0139(13) -0.0080(13) 0.0079(12)
C2_8 0.0571(13) 0.0577(15) 0.0637(15) 0.0084(12) -0.0047(11) 0.0089(12)
C3_8 0.0485(12) 0.0582(16) 0.0810(18) 0.0043(14) -0.0018(12) -0.0032(11)
C4_8 0.0484(13) 0.098(2) 0.091(2) 0.0073(19) 0.0201(13) -0.0065(14)
C5_8 0.0597(15) 0.100(3) 0.089(2) -0.014(2) 0.0197(14) 0.0169(17)
C6_8 0.0691(16) 0.0601(17) 0.085(2) -0.0027(15) 0.0007(14) 0.0151(14)
C1_9 0.057(2) 0.041(3) 0.0427(19) 0.0015(18) 0.0138(17) 0.010(2)
C2_9 0.062(3) 0.037(2) 0.044(2) -0.0002(19) 0.009(2) 0.006(2)
C3_9 0.065(3) 0.042(2) 0.046(3) -0.0004(18) 0.024(2) 0.0004(19)
C4_9 0.066(2) 0.041(3) 0.047(2) -0.0032(19) 0.0204(19) 0.005(2)
C5_9 0.070(3) 0.044(2) 0.045(2) -0.0029(19) 0.009(2) 0.000(2)
C6_9 0.061(3) 0.041(2) 0.047(3) -0.0017(18) 0.013(2) -0.0041(19)
C1_91 0.059(2) 0.044(3) 0.046(2) -0.001(2) 0.0063(19) -0.007(2)
C2_91 0.062(3) 0.040(3) 0.046(2) -0.002(2) 0.011(2) 0.001(2)
C3_91 0.055(2) 0.042(2) 0.046(3) 0.0002(19) 0.012(2) -0.0020(18)
C4_91 0.062(2) 0.041(3) 0.044(2) 0.002(2) 0.0175(19) 0.000(2)
C5_91 0.067(3) 0.043(3) 0.041(2) -0.0011(19) 0.011(2) 0.002(2)
C6_91 0.061(3) 0.042(2) 0.044(3) -0.0030(18) 0.004(2) -0.0021(19)
C1_10 0.0759(19) 0.069(2) 0.117(3) -0.006(2) -0.0101(18) 0.0171(17)
C2_10 0.0619(15) 0.0697(19) 0.104(2) -0.0030(18) 0.0197(15) 0.0029(14)
C3_10 0.0691(15) 0.0648(17) 0.0752(17) 0.0123(14) 0.0150(13) -0.0106(13)
C4_10 0.0623(14) 0.0675(17) 0.0741(17) 0.0171(14) 0.0057(12) -0.0133(13)
C5_10 0.091(2) 0.0611(17) 0.0808(19) 0.0189(15) 0.0175(16) -0.0102(15)
C6_10 0.131(3) 0.0555(18) 0.081(2) 0.0159(16) -0.002(2) 0.0214(19)
C1_11 0.076(4) 0.071(4) 0.104(4) -0.010(4) 0.044(4) -0.016(4)
C2_11 0.078(4) 0.063(4) 0.102(4) -0.018(4) 0.048(4) -0.013(4)
C3_11 0.077(3) 0.066(4) 0.097(4) -0.017(3) 0.039(3) -0.014(3)
C4_11 0.074(3) 0.072(3) 0.095(3) -0.016(3) 0.040(3) -0.014(3)
C5_11 0.075(3) 0.076(3) 0.099(3) -0.008(3) 0.036(3) -0.015(3)
C6_11 0.082(3) 0.076(4) 0.101(4) -0.005(3) 0.048(3) -0.010(3)
C1_111 0.092(3) 0.075(2) 0.103(2) -0.013(2) 0.044(2) 0.007(2)
C2_111 0.083(2) 0.077(3) 0.098(2) -0.024(2) 0.0352(19) 0.0011(19)
C3_111 0.0573(19) 0.069(2) 0.084(2) -0.0278(17) 0.0298(17) -0.0138(16)
C4_111 0.0548(19) 0.075(2) 0.088(2) -0.0095(18) 0.0323(16) -0.0238(17)
C5_111 0.0686(18) 0.070(2) 0.108(2) 0.000(2) 0.0440(18) -0.0210(17)
C6_111 0.088(2) 0.066(2) 0.107(3) 0.001(2) 0.053(2) -0.002(2)

loop_
_atom_type_symbol
_atom_type_description
_atom_type_scat_dispersion_real
_atom_type_scat_dispersion_imag
_atom_type_scat_source
C C 0.0181 0.0091 'International Tables Vol C Tables 4.2.6.8 and 6.1.1.4'
H H 0.0000 0.0000 'International Tables Vol C Tables 4.2.6.8 and 6.1.1.4'
B B 0.0090 0.0039 'International Tables Vol C Tables 4.2.6.8 and 6.1.1.4'
N N 0.0311 0.0180 'International Tables Vol C Tables 4.2.6.8 and 6.1.1.4'
K K 0.3868 1.0657 'International Tables Vol C Tables 4.2.6.8 and 6.1.1.4'

loop_
_exptl_crystal_face_index_h
_exptl_crystal_face_index_k
_exptl_crystal_face_index_l
_exptl_crystal_face_perp_dist
0 0 -1 0.0831
0 0 1 0.0979
-1 0 -1 0.0609
1 0 1 0.0818
1 -1 -1 0.0632
-1 1 1 0.0731
0 -1 -1 0.0691
0 1 1 0.0930
-1 1 0 0.0357
1 -1 0 0.0431
0 -1 0 0.0232
0 1 0 0.0290
-1 -1 0 0.0213
1 1 0 0.0398
-1 0 0 0.0313
1 0 0 0.0458

loop_
_geom_angle_atom_site_label_1
_geom_angle_atom_site_label_2
_geom_angle_atom_site_label_3
_geom_angle
_geom_angle_site_symmetry_1
_geom_angle_site_symmetry_3
_geom_angle_publ_flag
N2_1 B1_1 C13_1 117.01(16) . . ?
N2_1 B1_1 C1_2 118.60(16) . . ?
C13_1 B1_1 C1_2 124.09(16) . . ?
C10_1 N2_1 B1_1 121.18(15) . . ?
C10_1 N2_1 B3_1 112.36(14) . . ?
B1_1 N2_1 B3_1 126.31(14) . . ?
N2_1 B3_1 C4_1 98.90(14) . . ?
N2_1 B3_1 C12_6 118.33(15) . . ?
C4_1 B3_1 C12_6 115.03(15) . . ?
N2_1 B3_1 C1_6 113.99(15) . . ?
C4_1 B3_1 C1_6 112.15(15) . . ?
C12_6 B3_1 C1_6 99.19(14) . . ?
C5_1 C4_1 C9_1 119.01(16) . . ?
C5_1 C4_1 B3_1 131.41(16) . . ?
C9_1 C4_1 B3_1 109.57(15) . . ?
C4_1 C5_1 C6_1 120.54(17) . . ?
C4_1 C5_1 K1_7 98.48(11) . . ?
C6_1 C5_1 K1_7 112.16(11) . . ?
C7_1 C6_1 C5_1 119.79(17) . . ?
C6_1 C7_1 C8_1 121.05(17) . . ?
C7_1 C8_1 C9_1 119.09(17) . . ?
C8_1 C9_1 C4_1 120.23(16) . . ?
C8_1 C9_1 C10_1 130.24(16) . . ?
C4_1 C9_1 C10_1 109.52(15) . . ?
N2_1 C10_1 C11_1 121.52(16) . . ?
N2_1 C10_1 C9_1 109.30(14) . . ?
C11_1 C10_1 C9_1 129.18(15) . . ?
C10_1 C11_1 C12_1 120.38(15) . . ?
C10_1 C11_1 C1_5 118.48(15) . . ?
C12_1 C11_1 C1_5 121.13(15) . . ?
C13_1 C12_1 C11_1 120.34(15) . . ?
C13_1 C12_1 C1_4 121.08(16) . . ?
C11_1 C12_1 C1_4 118.58(15) . . ?
C12_1 C13_1 C1_3 121.49(15) . . ?
C12_1 C13_1 B1_1 118.41(16) . . ?
C1_3 C13_1 B1_1 120.10(15) . . ?
C6_2 C1_2 C2_2 116.41(16) . . ?
C6_2 C1_2 B1_1 124.25(16) . . ?
C2_2 C1_2 B1_1 119.32(15) . . ?
C6_2 C1_2 K1_7 80.54(10) . 2_756 ?
C2_2 C1_2 K1_7 73.77(10) . 2_756 ?
B1_1 C1_2 K1_7 116.27(11) . 2_756 ?
C3_2 C2_2 C1_2 122.07(17) . . ?
C3_2 C2_2 K1_7 78.16(11) . 2_756 ?
C1_2 C2_2 K1_7 80.54(10) . 2_756 ?
C2_2 C3_2 C4_2 119.89(18) . . ?
C2_2 C3_2 K1_7 76.14(11) . 2_756 ?
C4_2 C3_2 K1_7 81.26(12) . 2_756 ?
C5_2 C4_2 C3_2 119.39(18) . . ?
C5_2 C4_2 K1_7 80.69(11) . 2_756 ?
C3_2 C4_2 K1_7 73.56(11) . 2_756 ?
C4_2 C5_2 C6_2 120.36(18) . . ?
C4_2 C5_2 K1_7 74.92(11) . 2_756 ?
C6_2 C5_2 K1_7 76.56(10) . 2_756 ?
C5_2 C6_2 C1_2 121.86(18) . . ?
C5_2 C6_2 K1_7 79.04(11) . 2_756 ?
C1_2 C6_2 K1_7 74.46(10) . 2_756 ?
C2_3 C1_3 C6_3 117.47(16) . . ?
C2_3 C1_3 C13_1 123.73(15) . . ?
C6_3 C1_3 C13_1 118.79(15) . . ?
C2_3 C1_3 K1_7 79.09(10) . 2_756 ?
C6_3 C1_3 K1_7 72.71(10) . 2_756 ?
C13_1 C1_3 K1_7 116.76(11) . 2_756 ?
C3_3 C2_3 C1_3 121.03(17) . . ?
C3_3 C2_3 K1_7 75.41(10) . 2_756 ?
C1_3 C2_3 K1_7 76.42(10) . 2_756 ?
C4_3 C3_3 C2_3 120.43(17) . . ?
C4_3 C3_3 K1_7 73.85(11) . 2_756 ?
C2_3 C3_3 K1_7 80.16(10) . 2_756 ?
C3_3 C4_3 C5_3 119.54(17) . . ?
C3_3 C4_3 K1_7 81.22(11) . 2_756 ?
C5_3 C4_3 K1_7 75.31(11) . 2_756 ?
C6_3 C5_3 C4_3 119.79(17) . . ?
C6_3 C5_3 K1_7 79.05(10) . 2_756 ?
C4_3 C5_3 K1_7 79.15(11) . 2_756 ?
C5_3 C6_3 C1_3 121.74(17) . . ?
C5_3 C6_3 K1_7 75.41(10) . 2_756 ?
C1_3 C6_3 K1_7 82.25(10) . 2_756 ?
C2_4 C1_4 C6_4 118.62(17) . . ?
C2_4 C1_4 C12_1 120.46(17) . . ?
C6_4 C1_4 C12_1 120.90(17) . . ?
C1_4 C2_4 C3_4 120.9(2) . . ?
C4_4 C3_4 C2_4 119.9(2) . . ?
C3_4 C4_4 C5_4 120.01(19) . . ?
C4_4 C5_4 C6_4 120.2(2) . . ?
C5_4 C6_4 C1_4 120.36(19) . . ?
C6_5 C1_5 C2_5 118.54(17) . . ?
C6_5 C1_5 C11_1 121.97(17) . . ?
C2_5 C1_5 C11_1 119.30(16) . . ?
C3_5 C2_5 C1_5 120.95(19) . . ?
C4_5 C3_5 C2_5 120.1(2) . . ?
C3_5 C4_5 C5_5 119.71(19) . . ?
C4_5 C5_5 C6_5 120.0(2) . . ?
C1_5 C6_5 C5_5 120.68(19) . . ?
C2_6 C1_6 C6_6 118.02(17) . . ?
C2_6 C1_6 B3_1 132.38(17) . . ?
C6_6 C1_6 B3_1 109.59(16) . . ?
C2_6 C1_6 K1_7 75.39(10) . . ?
C6_6 C1_6 K1_7 84.12(10) . . ?
B3_1 C1_6 K1_7 109.63(10) . . ?
C3_6 C2_6 C1_6 120.6(2) . . ?
C3_6 C2_6 K1_7 82.51(12) . . ?
C1_6 C2_6 K1_7 78.26(10) . . ?
C4_6 C3_6 C2_6 120.4(2) . . ?
C4_6 C3_6 K1_7 84.59(13) . . ?
C2_6 C3_6 K1_7 71.72(11) . . ?
C5_6 C4_6 C3_6 120.36(18) . . ?
C5_6 C4_6 K1_7 80.34(12) . . ?
C3_6 C4_6 K1_7 71.01(12) . . ?
C4_6 C5_6 C6_6 119.2(2) . . ?
C4_6 C5_6 K1_7 75.94(12) . . ?
C6_6 C5_6 K1_7 72.09(11) . . ?
C5_6 C6_6 C1_6 121.38(19) . . ?
C5_6 C6_6 C7_6 128.22(18) . . ?
C1_6 C6_6 C7_6 110.35(16) . . ?
C5_6 C6_6 K1_7 83.85(12) . . ?
C1_6 C6_6 K1_7 70.28(10) . . ?
C7_6 C6_6 K1_7 117.42(11) . . ?
C8_6 C7_6 C12_6 121.31(19) . . ?
C8_6 C7_6 C6_6 128.02(18) . . ?
C12_6 C7_6 C6_6 110.66(16) . . ?
C9_6 C8_6 C7_6 119.36(19) . . ?
C8_6 C9_6 C10_6 120.18(19) . . ?
C9_6 C10_6 C11_6 120.3(2) . . ?
C10_6 C11_6 C12_6 120.87(19) . . ?
C11_6 C12_6 C7_6 117.90(17) . . ?
C11_6 C12_6 B3_1 132.40(16) . . ?
C7_6 C12_6 B3_1 109.63(16) . . ?
C2_6 K1_7 C1_6 26.35(5) . . ?
C2_6 K1_7 C2_2 103.15(5) . 2_746 ?
C1_6 K1_7 C2_2 129.07(5) . 2_746 ?
C2_6 K1_7 C5_3 141.76(5) . 2_746 ?
C1_6 K1_7 C5_3 117.27(5) . 2_746 ?
C2_2 K1_7 C5_3 113.39(5) 2_746 2_746 ?
C2_6 K1_7 C3_2 83.27(5) . 2_746 ?
C1_6 K1_7 C3_2 106.98(5) . 2_746 ?
C2_2 K1_7 C3_2 25.70(5) 2_746 2_746 ?
C5_3 K1_7 C3_2 134.97(5) 2_746 2_746 ?
C2_6 K1_7 C6_3 163.35(5) . 2_746 ?
C1_6 K1_7 C6_3 142.45(5) . 2_746 ?
C2_2 K1_7 C6_3 87.88(5) 2_746 2_746 ?
C5_3 K1_7 C6_3 25.53(5) 2_746 2_746 ?
C3_2 K1_7 C6_3 110.52(5) 2_746 2_746 ?
C2_6 K1_7 C4_3 119.45(6) . 2_746 ?
C1_6 K1_7 C4_3 99.18(5) . 2_746 ?
C2_2 K1_7 C4_3 126.23(5) 2_746 2_746 ?
C5_3 K1_7 C4_3 25.55(5) 2_746 2_746 ?
C3_2 K1_7 C4_3 151.87(5) 2_746 2_746 ?
C6_3 K1_7 C4_3 44.65(5) 2_746 2_746 ?
C2_6 K1_7 C3_6 25.77(5) . . ?
C1_6 K1_7 C3_6 45.53(5) . . ?
C2_2 K1_7 C3_6 91.81(6) 2_746 . ?
C5_3 K1_7 C3_6 137.71(6) 2_746 . ?
C3_2 K1_7 C3_6 80.56(6) 2_746 . ?
C6_3 K1_7 C3_6 144.03(5) 2_746 . ?
C4_3 K1_7 C3_6 112.22(6) 2_746 . ?
C2_6 K1_7 C5_1 83.39(5) . . ?
C1_6 K1_7 C5_1 66.53(5) . . ?
C2_2 K1_7 C5_1 123.28(5) 2_746 . ?
C5_3 K1_7 C5_1 85.78(5) 2_746 . ?
C3_2 K1_7 C5_1 105.27(5) 2_746 . ?
C6_3 K1_7 C5_1 101.12(5) 2_746 . ?
C4_3 K1_7 C5_1 94.38(5) 2_746 . ?
C3_6 K1_7 C5_1 108.87(5) . . ?
C2_6 K1_7 C1_2 127.93(5) . 2_746 ?
C1_6 K1_7 C1_2 152.34(5) . 2_746 ?
C2_2 K1_7 C1_2 25.69(5) 2_746 2_746 ?
C5_3 K1_7 C1_2 89.92(5) 2_746 2_746 ?
C3_2 K1_7 C1_2 45.41(5) 2_746 2_746 ?
C6_3 K1_7 C1_2 65.11(5) 2_746 2_746 ?
C4_3 K1_7 C1_2 108.24(5) 2_746 2_746 ?
C3_6 K1_7 C1_2 117.11(5) . 2_746 ?
C5_1 K1_7 C1_2 113.77(5) . 2_746 ?
C2_6 K1_7 C4_2 86.22(6) . 2_746 ?
C1_6 K1_7 C4_2 102.75(5) . 2_746 ?
C2_2 K1_7 C4_2 44.55(5) 2_746 2_746 ?
C5_3 K1_7 C4_2 127.93(5) 2_746 2_746 ?
C3_2 K1_7 C4_2 25.18(5) 2_746 2_746 ?
C6_3 K1_7 C4_2 110.26(5) 2_746 2_746 ?
C4_3 K1_7 C4_2 153.36(5) 2_746 2_746 ?
C3_6 K1_7 C4_2 94.02(6) . 2_746 ?
C5_1 K1_7 C4_2 80.82(5) . 2_746 ?
C1_2 K1_7 C4_2 52.22(5) 2_746 2_746 ?
C2_6 K1_7 C6_6 44.81(5) . . ?
C1_6 K1_7 C6_6 25.60(5) . . ?
C2_2 K1_7 C6_6 142.74(5) 2_746 . ?
C5_3 K1_7 C6_6 97.05(5) 2_746 . ?
C3_2 K1_7 C6_6 127.80(5) 2_746 . ?
C6_3 K1_7 C6_6 120.01(5) 2_746 . ?
C4_3 K1_7 C6_6 75.39(5) 2_746 . ?
C3_6 K1_7 C6_6 51.00(6) . . ?
C5_1 K1_7 C6_6 78.05(5) . . ?
C1_2 K1_7 C6_6 166.80(5) 2_746 . ?
C4_2 K1_7 C6_6 128.14(5) 2_746 . ?
C6_8 C1_8 C2_8 119.8(3) . . ?
C3_8 C2_8 C1_8 119.7(3) . . ?
C4_8 C3_8 C2_8 120.1(3) . . ?
C3_8 C4_8 C5_8 120.3(3) . . ?
C6_8 C5_8 C4_8 119.3(3) . . ?
C1_8 C6_8 C5_8 120.8(3) . . ?
C2_9 C1_9 C6_9 120.0 . . ?
C3_9 C2_9 C1_9 120.0 . . ?
C2_9 C3_9 C4_9 120.0 . . ?
C5_9 C4_9 C3_9 120.0 . . ?
C4_9 C5_9 C6_9 120.0 . . ?
C5_9 C6_9 C1_9 120.0 . . ?
C2_91 C1_91 C6_91 120.0 . . ?
C1_91 C2_91 C3_91 120.0 . . ?
C4_91 C3_91 C2_91 120.0 . . ?
C5_91 C4_91 C3_91 120.0 . . ?
C4_91 C5_91 C6_91 120.0 . . ?
C5_91 C6_91 C1_91 120.0 . . ?
C2_10 C1_10 C6_10 119.3(3) . . ?
C3_10 C2_10 C1_10 119.9(3) . . ?
C2_10 C3_10 C4_10 120.7(3) . . ?
C5_10 C4_10 C3_10 120.8(3) . . ?
C4_10 C5_10 C6_10 119.0(3) . . ?
C1_10 C6_10 C5_10 120.2(3) . . ?
C2_11 C1_11 C6_11 120.0 . . ?
C3_11 C2_11 C1_11 120.0 . . ?
C2_11 C3_11 C4_11 120.0 . . ?
C3_11 C4_11 C5_11 120.0 . . ?
C6_11 C5_11 C4_11 120.0 . . ?
C5_11 C6_11 C1_11 120.0 . . ?
C2_111 C1_111 C6_111 120.0 . . ?
C3_111 C2_111 C1_111 120.0 . . ?
C2_111 C3_111 C4_111 120.0 . . ?
C5_111 C4_111 C3_111 120.0 . . ?
C6_111 C5_111 C4_111 120.0 . . ?
C5_111 C6_111 C1_111 120.0 . . ?

loop_
_geom_bond_atom_site_label_1
_geom_bond_atom_site_label_2
_geom_bond_distance
_geom_bond_site_symmetry_2
_geom_bond_publ_flag
B1_1 N2_1 1.424(2) . ?
B1_1 C13_1 1.515(3) . ?
B1_1 C1_2 1.587(3) . ?
N2_1 C10_1 1.378(2) . ?
N2_1 B3_1 1.568(2) . ?
B3_1 C4_1 1.609(3) . ?
B3_1 C12_6 1.619(3) . ?
B3_1 C1_6 1.627(3) . ?
C4_1 C5_1 1.393(2) . ?
C4_1 C9_1 1.407(2) . ?
C5_1 C6_1 1.395(3) . ?
C5_1 K1_7 3.1903(18) . ?
C6_1 C7_1 1.379(3) . ?
C7_1 C8_1 1.391(3) . ?
C8_1 C9_1 1.402(2) . ?
C9_1 C10_1 1.486(2) . ?
C10_1 C11_1 1.383(2) . ?
C11_1 C12_1 1.429(2) . ?
C11_1 C1_5 1.499(2) . ?
C12_1 C13_1 1.393(2) . ?
C12_1 C1_4 1.495(2) . ?
C13_1 C1_3 1.490(2) . ?
C1_2 C6_2 1.401(2) . ?
C1_2 C2_2 1.403(3) . ?
C1_2 K1_7 3.1930(18) 2_756 ?
C2_2 C3_2 1.388(3) . ?
C2_2 K1_7 3.1081(19) 2_756 ?
C3_2 C4_2 1.390(3) . ?
C3_2 K1_7 3.133(2) 2_756 ?
C4_2 C5_2 1.381(3) . ?
C4_2 K1_7 3.229(2) 2_756 ?
C5_2 C6_2 1.389(3) . ?
C5_2 K1_7 3.2999(19) 2_756 ?
C6_2 K1_7 3.2691(19) 2_756 ?
C1_3 C2_3 1.400(2) . ?
C1_3 C6_3 1.403(2) . ?
C1_3 K1_7 3.2829(17) 2_756 ?
C2_3 C3_3 1.392(3) . ?
C2_3 K1_7 3.3163(18) 2_756 ?
C3_3 C4_3 1.389(3) . ?
C3_3 K1_7 3.2573(18) 2_756 ?
C4_3 C5_3 1.390(3) . ?
C4_3 K1_7 3.1659(19) 2_756 ?
C5_3 C6_3 1.389(3) . ?
C5_3 K1_7 3.1182(19) 2_756 ?
C6_3 K1_7 3.1634(18) 2_756 ?
C1_4 C2_4 1.390(3) . ?
C1_4 C6_4 1.392(3) . ?
C2_4 C3_4 1.392(3) . ?
C3_4 C4_4 1.375(3) . ?
C4_4 C5_4 1.384(3) . ?
C5_4 C6_4 1.391(3) . ?
C1_5 C6_5 1.385(3) . ?
C1_5 C2_5 1.394(3) . ?
C2_5 C3_5 1.387(3) . ?
C3_5 C4_5 1.383(3) . ?
C4_5 C5_5 1.385(3) . ?
C5_5 C6_5 1.398(3) . ?
C1_6 C2_6 1.394(3) . ?
C1_6 C6_6 1.412(3) . ?
C1_6 K1_7 3.0759(17) . ?
C2_6 C3_6 1.392(3) . ?
C2_6 K1_7 3.0401(19) . ?
C3_6 C4_6 1.387(3) . ?
C3_6 K1_7 3.174(2) . ?
C4_6 C5_6 1.386(3) . ?
C4_6 K1_7 3.342(2) . ?
C5_6 C6_6 1.393(3) . ?
C5_6 K1_7 3.396(2) . ?
C6_6 C7_6 1.483(3) . ?
C6_6 K1_7 3.2504(19) . ?
C7_6 C8_6 1.391(3) . ?
C7_6 C12_6 1.411(3) . ?
C8_6 C9_6 1.385(3) . ?
C9_6 C10_6 1.388(3) . ?
C10_6 C11_6 1.388(3) . ?
C11_6 C12_6 1.391(3) . ?
C1_8 C6_8 1.367(4) . ?
C1_8 C2_8 1.391(4) . ?
C2_8 C3_8 1.380(4) . ?
C3_8 C4_8 1.376(4) . ?
C4_8 C5_8 1.382(5) . ?
C5_8 C6_8 1.380(5) . ?
C1_9 C2_9 1.3900 . ?
C1_9 C6_9 1.3900 . ?
C2_9 C3_9 1.3900 . ?
C3_9 C4_9 1.3900 . ?
C4_9 C5_9 1.3900 . ?
C5_9 C6_9 1.3900 . ?
C1_91 C2_91 1.3900 . ?
C1_91 C6_91 1.3900 . ?
C2_91 C3_91 1.3900 . ?
C3_91 C4_91 1.3900 . ?
C4_91 C5_91 1.3900 . ?
C5_91 C6_91 1.3900 . ?
C1_10 C2_10 1.374(5) . ?
C1_10 C6_10 1.391(5) . ?
C2_10 C3_10 1.365(4) . ?
C3_10 C4_10 1.373(4) . ?
C4_10 C5_10 1.356(4) . ?
C5_10 C6_10 1.393(5) . ?
C1_11 C2_11 1.3900 . ?
C1_11 C6_11 1.3900 . ?
C2_11 C3_11 1.3900 . ?
C3_11 C4_11 1.3900 . ?
C4_11 C5_11 1.3900 . ?
C5_11 C6_11 1.3900 . ?
C1_111 C2_111 1.3900 . ?
C1_111 C6_111 1.3900 . ?
C2_111 C3_111 1.3900 . ?
C3_111 C4_111 1.3900 . ?
C4_111 C5_111 1.3900 . ?
C5_111 C6_111 1.3900 . ?

loop_
_geom_torsion_atom_site_label_1
_geom_torsion_atom_site_label_2
_geom_torsion_atom_site_label_3
_geom_torsion_atom_site_label_4
_geom_torsion
_geom_torsion_site_symmetry_1
_geom_torsion_site_symmetry_2
_geom_torsion_site_symmetry_3
_geom_torsion_site_symmetry_4
_geom_torsion_publ_flag
C13_1 B1_1 N2_1 C10_1 4.0(2) . . . . ?
C1_2 B1_1 N2_1 C10_1 -169.90(15) . . . . ?
C13_1 B1_1 N2_1 B3_1 -171.22(16) . . . . ?
C1_2 B1_1 N2_1 B3_1 14.9(3) . . . . ?
C10_1 N2_1 B3_1 C4_1 2.34(18) . . . . ?
B1_1 N2_1 B3_1 C4_1 177.95(16) . . . . ?
C10_1 N2_1 B3_1 C12_6 127.16(16) . . . . ?
B1_1 N2_1 B3_1 C12_6 -57.2(2) . . . . ?
C10_1 N2_1 B3_1 C1_6 -116.83(16) . . . . ?
B1_1 N2_1 B3_1 C1_6 58.8(2) . . . . ?
N2_1 B3_1 C4_1 C5_1 176.35(18) . . . . ?
C12_6 B3_1 C4_1 C5_1 49.2(3) . . . . ?
C1_6 B3_1 C4_1 C5_1 -63.1(2) . . . . ?
N2_1 B3_1 C4_1 C9_1 -5.14(18) . . . . ?
C12_6 B3_1 C4_1 C9_1 -132.24(16) . . . . ?
C1_6 B3_1 C4_1 C9_1 115.40(16) . . . . ?
C9_1 C4_1 C5_1 C6_1 -2.7(3) . . . . ?
B3_1 C4_1 C5_1 C6_1 175.71(17) . . . . ?
C9_1 C4_1 C5_1 K1_7 -124.74(14) . . . . ?
B3_1 C4_1 C5_1 K1_7 53.7(2) . . . . ?
C4_1 C5_1 C6_1 C7_1 -2.1(3) . . . . ?
K1_7 C5_1 C6_1 C7_1 113.09(16) . . . . ?
C5_1 C6_1 C7_1 C8_1 3.6(3) . . . . ?
C6_1 C7_1 C8_1 C9_1 -0.4(3) . . . . ?
C7_1 C8_1 C9_1 C4_1 -4.4(3) . . . . ?
C7_1 C8_1 C9_1 C10_1 176.84(17) . . . . ?
C5_1 C4_1 C9_1 C8_1 6.0(3) . . . . ?
B3_1 C4_1 C9_1 C8_1 -172.77(15) . . . . ?
C5_1 C4_1 C9_1 C10_1 -175.09(15) . . . . ?
B3_1 C4_1 C9_1 C10_1 6.18(19) . . . . ?
B1_1 N2_1 C10_1 C11_1 5.8(3) . . . . ?
B3_1 N2_1 C10_1 C11_1 -178.30(16) . . . . ?
B1_1 N2_1 C10_1 C9_1 -174.79(15) . . . . ?
B3_1 N2_1 C10_1 C9_1 1.07(19) . . . . ?
C8_1 C9_1 C10_1 N2_1 174.16(17) . . . . ?
C4_1 C9_1 C10_1 N2_1 -4.66(19) . . . . ?
C8_1 C9_1 C10_1 C11_1 -6.5(3) . . . . ?
C4_1 C9_1 C10_1 C11_1 174.65(17) . . . . ?
N2_1 C10_1 C11_1 C12_1 -9.5(3) . . . . ?
C9_1 C10_1 C11_1 C12_1 171.22(16) . . . . ?
N2_1 C10_1 C11_1 C1_5 171.79(15) . . . . ?
C9_1 C10_1 C11_1 C1_5 -7.4(3) . . . . ?
C10_1 C11_1 C12_1 C13_1 2.7(3) . . . . ?
C1_5 C11_1 C12_1 C13_1 -178.64(16) . . . . ?
C10_1 C11_1 C12_1 C1_4 -176.66(16) . . . . ?
C1_5 C11_1 C12_1 C1_4 2.0(3) . . . . ?
C11_1 C12_1 C13_1 C1_3 -172.76(16) . . . . ?
C1_4 C12_1 C13_1 C1_3 6.6(3) . . . . ?
C11_1 C12_1 C13_1 B1_1 7.0(3) . . . . ?
C1_4 C12_1 C13_1 B1_1 -173.59(16) . . . . ?
N2_1 B1_1 C13_1 C12_1 -10.3(2) . . . . ?
C1_2 B1_1 C13_1 C12_1 163.24(17) . . . . ?
N2_1 B1_1 C13_1 C1_3 169.49(15) . . . . ?
C1_2 B1_1 C13_1 C1_3 -17.0(3) . . . . ?
N2_1 B1_1 C1_2 C6_2 -90.1(2) . . . . ?
C13_1 B1_1 C1_2 C6_2 96.4(2) . . . . ?
N2_1 B1_1 C1_2 C2_2 87.9(2) . . . . ?
C13_1 B1_1 C1_2 C2_2 -85.5(2) . . . . ?
N2_1 B1_1 C1_2 K1_7 173.32(12) . . . 2_756 ?
C13_1 B1_1 C1_2 K1_7 -0.1(2) . . . 2_756 ?
C6_2 C1_2 C2_2 C3_2 -0.9(3) . . . . ?
B1_1 C1_2 C2_2 C3_2 -179.05(17) . . . . ?
K1_7 C1_2 C2_2 C3_2 69.52(17) 2_756 . . . ?
C6_2 C1_2 C2_2 K1_7 -70.38(15) . . . 2_756 ?
B1_1 C1_2 C2_2 K1_7 111.43(15) . . . 2_756 ?
C1_2 C2_2 C3_2 C4_2 0.4(3) . . . . ?
K1_7 C2_2 C3_2 C4_2 71.19(17) 2_756 . . . ?
C1_2 C2_2 C3_2 K1_7 -70.76(17) . . . 2_756 ?
C2_2 C3_2 C4_2 C5_2 0.5(3) . . . . ?
K1_7 C3_2 C4_2 C5_2 68.92(17) 2_756 . . . ?
C2_2 C3_2 C4_2 K1_7 -68.41(17) . . . 2_756 ?
C3_2 C4_2 C5_2 C6_2 -1.0(3) . . . . ?
K1_7 C4_2 C5_2 C6_2 64.10(17) 2_756 . . . ?
C3_2 C4_2 C5_2 K1_7 -65.08(17) . . . 2_756 ?
C4_2 C5_2 C6_2 C1_2 0.5(3) . . . . ?
K1_7 C5_2 C6_2 C1_2 63.78(16) 2_756 . . . ?
C4_2 C5_2 C6_2 K1_7 -63.26(17) . . . 2_756 ?
C2_2 C1_2 C6_2 C5_2 0.4(3) . . . . ?
B1_1 C1_2 C6_2 C5_2 178.48(17) . . . . ?
K1_7 C1_2 C6_2 C5_2 -66.09(17) 2_756 . . . ?
C2_2 C1_2 C6_2 K1_7 66.48(14) . . . 2_756 ?
B1_1 C1_2 C6_2 K1_7 -115.43(17) . . . 2_756 ?
C12_1 C13_1 C1_3 C2_3 -61.4(2) . . . . ?
B1_1 C13_1 C1_3 C2_3 118.85(19) . . . . ?
C12_1 C13_1 C1_3 C6_3 119.85(19) . . . . ?
B1_1 C13_1 C1_3 C6_3 -60.0(2) . . . . ?
C12_1 C13_1 C1_3 K1_7 -156.05(13) . . . 2_756 ?
B1_1 C13_1 C1_3 K1_7 24.2(2) . . . 2_756 ?
C6_3 C1_3 C2_3 C3_3 0.4(3) . . . . ?
C13_1 C1_3 C2_3 C3_3 -178.41(16) . . . . ?
K1_7 C1_3 C2_3 C3_3 -63.40(16) 2_756 . . . ?
C6_3 C1_3 C2_3 K1_7 63.81(14) . . . 2_756 ?
C13_1 C1_3 C2_3 K1_7 -115.00(16) . . . 2_756 ?
C1_3 C2_3 C3_3 C4_3 -0.7(3) . . . . ?
K1_7 C2_3 C3_3 C4_3 -64.58(16) 2_756 . . . ?
C1_3 C2_3 C3_3 K1_7 63.91(16) . . . 2_756 ?
C2_3 C3_3 C4_3 C5_3 0.4(3) . . . . ?
K1_7 C3_3 C4_3 C5_3 -67.51(16) 2_756 . . . ?
C2_3 C3_3 C4_3 K1_7 67.89(17) . . . 2_756 ?
C3_3 C4_3 C5_3 C6_3 0.2(3) . . . . ?
K1_7 C4_3 C5_3 C6_3 -70.58(16) 2_756 . . . ?
C3_3 C4_3 C5_3 K1_7 70.74(17) . . . 2_756 ?
C4_3 C5_3 C6_3 C1_3 -0.4(3) . . . . ?
K1_7 C5_3 C6_3 C1_3 -71.04(16) 2_756 . . . ?
C4_3 C5_3 C6_3 K1_7 70.63(16) . . . 2_756 ?
C2_3 C1_3 C6_3 C5_3 0.1(3) . . . . ?
C13_1 C1_3 C6_3 C5_3 179.01(16) . . . . ?
K1_7 C1_3 C6_3 C5_3 67.48(16) 2_756 . . . ?
C2_3 C1_3 C6_3 K1_7 -67.34(15) . . . 2_756 ?
C13_1 C1_3 C6_3 K1_7 111.53(14) . . . 2_756 ?
C13_1 C12_1 C1_4 C2_4 113.2(2) . . . . ?
C11_1 C12_1 C1_4 C2_4 -67.4(2) . . . . ?
C13_1 C12_1 C1_4 C6_4 -65.6(2) . . . . ?
C11_1 C12_1 C1_4 C6_4 113.8(2) . . . . ?
C6_4 C1_4 C2_4 C3_4 0.5(3) . . . . ?
C12_1 C1_4 C2_4 C3_4 -178.37(19) . . . . ?
C1_4 C2_4 C3_4 C4_4 -0.5(3) . . . . ?
C2_4 C3_4 C4_4 C5_4 -0.4(4) . . . . ?
C3_4 C4_4 C5_4 C6_4 1.3(3) . . . . ?
C4_4 C5_4 C6_4 C1_4 -1.4(3) . . . . ?
C2_4 C1_4 C6_4 C5_4 0.5(3) . . . . ?
C12_1 C1_4 C6_4 C5_4 179.31(18) . . . . ?
C10_1 C11_1 C1_5 C6_5 104.4(2) . . . . ?
C12_1 C11_1 C1_5 C6_5 -74.3(2) . . . . ?
C10_1 C11_1 C1_5 C2_5 -70.4(2) . . . . ?
C12_1 C11_1 C1_5 C2_5 110.9(2) . . . . ?
C6_5 C1_5 C2_5 C3_5 -2.2(3) . . . . ?
C11_1 C1_5 C2_5 C3_5 172.82(18) . . . . ?
C1_5 C2_5 C3_5 C4_5 0.3(3) . . . . ?
C2_5 C3_5 C4_5 C5_5 1.6(3) . . . . ?
C3_5 C4_5 C5_5 C6_5 -1.6(4) . . . . ?
C2_5 C1_5 C6_5 C5_5 2.2(3) . . . . ?
C11_1 C1_5 C6_5 C5_5 -172.69(18) . . . . ?
C4_5 C5_5 C6_5 C1_5 -0.3(3) . . . . ?
N2_1 B3_1 C1_6 C2_6 47.9(3) . . . . ?
C4_1 B3_1 C1_6 C2_6 -63.4(3) . . . . ?
C12_6 B3_1 C1_6 C2_6 174.68(18) . . . . ?
N2_1 B3_1 C1_6 C6_6 -133.52(16) . . . . ?
C4_1 B3_1 C1_6 C6_6 115.13(17) . . . . ?
C12_6 B3_1 C1_6 C6_6 -6.78(18) . . . . ?
N2_1 B3_1 C1_6 K1_7 135.82(12) . . . . ?
C4_1 B3_1 C1_6 K1_7 24.47(17) . . . . ?
C12_6 B3_1 C1_6 K1_7 -97.44(12) . . . . ?
C6_6 C1_6 C2_6 C3_6 -1.1(3) . . . . ?
B3_1 C1_6 C2_6 C3_6 177.31(18) . . . . ?
K1_7 C1_6 C2_6 C3_6 73.88(17) . . . . ?
C6_6 C1_6 C2_6 K1_7 -75.02(15) . . . . ?
B3_1 C1_6 C2_6 K1_7 103.43(19) . . . . ?
C1_6 C2_6 C3_6 C4_6 0.4(3) . . . . ?
K1_7 C2_6 C3_6 C4_6 71.99(19) . . . . ?
C1_6 C2_6 C3_6 K1_7 -71.56(16) . . . . ?
C2_6 C3_6 C4_6 C5_6 0.9(3) . . . . ?
K1_7 C3_6 C4_6 C5_6 65.97(19) . . . . ?
C2_6 C3_6 C4_6 K1_7 -65.10(17) . . . . ?
C3_6 C4_6 C5_6 C6_6 -1.4(3) . . . . ?
K1_7 C4_6 C5_6 C6_6 59.79(17) . . . . ?
C3_6 C4_6 C5_6 K1_7 -61.17(18) . . . . ?
C4_6 C5_6 C6_6 C1_6 0.6(3) . . . . ?
K1_7 C5_6 C6_6 C1_6 62.40(15) . . . . ?
C4_6 C5_6 C6_6 C7_6 177.93(19) . . . . ?
K1_7 C5_6 C6_6 C7_6 -120.31(19) . . . . ?
C4_6 C5_6 C6_6 K1_7 -61.77(18) . . . . ?
C2_6 C1_6 C6_6 C5_6 0.6(3) . . . . ?
B3_1 C1_6 C6_6 C5_6 -178.17(17) . . . . ?
K1_7 C1_6 C6_6 C5_6 -69.39(17) . . . . ?
C2_6 C1_6 C6_6 C7_6 -177.12(16) . . . . ?
B3_1 C1_6 C6_6 C7_6 4.1(2) . . . . ?
K1_7 C1_6 C6_6 C7_6 112.88(13) . . . . ?
C2_6 C1_6 C6_6 K1_7 70.01(14) . . . . ?
B3_1 C1_6 C6_6 K1_7 -108.78(13) . . . . ?
C5_6 C6_6 C7_6 C8_6 2.3(3) . . . . ?
C1_6 C6_6 C7_6 C8_6 179.79(18) . . . . ?
K1_7 C6_6 C7_6 C8_6 -102.5(2) . . . . ?
C5_6 C6_6 C7_6 C12_6 -176.54(18) . . . . ?
C1_6 C6_6 C7_6 C12_6 1.0(2) . . . . ?
K1_7 C6_6 C7_6 C12_6 78.70(16) . . . . ?
C12_6 C7_6 C8_6 C9_6 2.5(3) . . . . ?
C6_6 C7_6 C8_6 C9_6 -176.18(19) . . . . ?
C7_6 C8_6 C9_6 C10_6 -0.9(3) . . . . ?
C8_6 C9_6 C10_6 C11_6 -1.1(3) . . . . ?
C9_6 C10_6 C11_6 C12_6 1.6(3) . . . . ?
C10_6 C11_6 C12_6 C7_6 0.0(3) . . . . ?
C10_6 C11_6 C12_6 B3_1 -176.78(18) . . . . ?
C8_6 C7_6 C12_6 C11_6 -2.0(3) . . . . ?
C6_6 C7_6 C12_6 C11_6 176.87(15) . . . . ?
C8_6 C7_6 C12_6 B3_1 175.44(17) . . . . ?
C6_6 C7_6 C12_6 B3_1 -5.7(2) . . . . ?
N2_1 B3_1 C12_6 C11_6 -52.0(3) . . . . ?
C4_1 B3_1 C12_6 C11_6 64.5(2) . . . . ?
C1_6 B3_1 C12_6 C11_6 -175.68(18) . . . . ?
N2_1 B3_1 C12_6 C7_6 131.09(16) . . . . ?
C4_1 B3_1 C12_6 C7_6 -112.44(17) . . . . ?
C1_6 B3_1 C12_6 C7_6 7.37(18) . . . . ?
C6_8 C1_8 C2_8 C3_8 -0.4(4) . . . . ?
C1_8 C2_8 C3_8 C4_8 1.7(4) . . . . ?
C2_8 C3_8 C4_8 C5_8 -1.1(4) . . . . ?
C3_8 C4_8 C5_8 C6_8 -0.7(4) . . . . ?
C2_8 C1_8 C6_8 C5_8 -1.4(4) . . . . ?
C4_8 C5_8 C6_8 C1_8 2.0(4) . . . . ?
C6_9 C1_9 C2_9 C3_9 0.0 . . . . ?
C1_9 C2_9 C3_9 C4_9 0.0 . . . . ?
C2_9 C3_9 C4_9 C5_9 0.0 . . . . ?
C3_9 C4_9 C5_9 C6_9 0.0 . . . . ?
C4_9 C5_9 C6_9 C1_9 0.0 . . . . ?
C2_9 C1_9 C6_9 C5_9 0.0 . . . . ?
C6_91 C1_91 C2_91 C3_91 0.0 . . . . ?
C1_91 C2_91 C3_91 C4_91 0.0 . . . . ?
C2_91 C3_91 C4_91 C5_91 0.0 . . . . ?
C3_91 C4_91 C5_91 C6_91 0.0 . . . . ?
C4_91 C5_91 C6_91 C1_91 0.0 . . . . ?
C2_91 C1_91 C6_91 C5_91 0.0 . . . . ?
C6_10 C1_10 C2_10 C3_10 1.5(5) . . . . ?
C1_10 C2_10 C3_10 C4_10 -0.2(5) . . . . ?
C2_10 C3_10 C4_10 C5_10 -1.2(5) . . . . ?
C3_10 C4_10 C5_10 C6_10 1.4(5) . . . . ?
C2_10 C1_10 C6_10 C5_10 -1.3(5) . . . . ?
C4_10 C5_10 C6_10 C1_10 -0.1(5) . . . . ?
C6_11 C1_11 C2_11 C3_11 0.0 . . . . ?
C1_11 C2_11 C3_11 C4_11 0.0 . . . . ?
C2_11 C3_11 C4_11 C5_11 0.0 . . . . ?
C3_11 C4_11 C5_11 C6_11 0.0 . . . . ?
C4_11 C5_11 C6_11 C1_11 0.0 . . . . ?
C2_11 C1_11 C6_11 C5_11 0.0 . . . . ?
C6_111 C1_111 C2_111 C3_111 0.0 . . . . ?
C1_111 C2_111 C3_111 C4_111 0.0 . . . . ?
C2_111 C3_111 C4_111 C5_111 0.0 . . . . ?
C3_111 C4_111 C5_111 C6_111 0.0 . . . . ?
C4_111 C5_111 C6_111 C1_111 0.0 . . . . ?
C2_111 C1_111 C6_111 C5_111 0.0 . . . . ?
